data_7132191
loop_
_publ_author_name
'Ahsan, Mollah Rohan'
'Singh, Lavanya'
'Varma, Harshit'
'Mukherjee, Arijit'

_publ_section_title
;
 Exploiting benzilic acid as a modular template: controlling
 photoreactivity and solid to liquid transition during photodimerization.
;
_journal_name_full 'Chemical communications (Cambridge, England)'
_journal_paper_doi 10.1039/d3cc04257j
_journal_year 2023
_chemical_formula_moiety 'C14 H12 O3, C5 H4 I N'
_chemical_formula_sum 'C19 H16 I N O3'
_chemical_formula_weight 433.23
_space_group_crystal_system triclinic
_space_group_IT_number 2
_space_group_name_Hall '-P 1'
_space_group_name_H-M_alt 'P -1'
_atom_sites_solution_hydrogens mixed
_audit_creation_date 2023-08-16
_audit_creation_method
;
Olex2 1.5
(compiled 2023.03.06 svn.rbb2c1857 for OlexSys, GUI svn.r6748)
;
_audit_update_record
;
2023-08-21 deposited with the CCDC.	2023-09-27 downloaded from the CCDC.
;
_cell_angle_alpha 83.149(2)
_cell_angle_beta 86.845(2)
_cell_angle_gamma 83.349(2)
_cell_formula_units_Z 2
_cell_length_a 6.45360(10)
_cell_length_b 8.3751(2)
_cell_length_c 16.1607(5)
_cell_measurement_reflns_used 6639
_cell_measurement_temperature 140
_cell_measurement_theta_max 79.3380
_cell_measurement_theta_min 5.3650
_cell_volume 860.65(4)
_computing_cell_refinement 'CrysAlisPro 1.171.41.115a (Rigaku OD, 2021)'
_computing_data_collection 'CrysAlisPro 1.171.41.115a (Rigaku OD, 2021)'
_computing_data_reduction 'CrysAlisPro 1.171.41.115a (Rigaku OD, 2021)'
_computing_molecular_graphics 'Olex2 1.5 (Dolomanov et al., 2009)'
_computing_publication_material 'Olex2 1.5 (Dolomanov et al., 2009)'
_computing_structure_refinement 'SHELXL 2019/3 (Sheldrick, 2015)'
_computing_structure_solution 'SHELXT 2018/2 (Sheldrick, 2018)'
_diffrn_ambient_temperature 140.00
_diffrn_detector 'Hybrid Pixel Array Detector'
_diffrn_detector_area_resol_mean 5.8140
_diffrn_measured_fraction_theta_full 0.994
_diffrn_measured_fraction_theta_max 0.961
_diffrn_measurement_details
;
List of Runs (angles in degrees, time in seconds):

  # Type    Start    End  Width  t~exp~   \w     \q     \k     \f   Frames
#--------------------------------------------------------------------------
  1  \w    -89.00  32.00   0.50    0.50    --    0.00 -82.00  30.00  242
  2  \w    -89.00 -32.00   0.50    0.50    --    0.00   0.00  90.00  114
  3  \w    -15.00  50.00   0.50    0.50    --    0.00  37.00-150.00  130
  4  \w      5.00  30.00   0.50    0.50    --    0.00   0.00  90.00   50
  5  \w     18.00 134.00   0.50    1.00    --  107.20 -15.00 -60.00  232
  6  \w     25.00  51.00   0.50    1.00    --  107.20 -30.00-150.00   52
  7  \w     56.00 137.00   0.50    1.00    --  107.20 -82.00-150.00  162
  8  \w     91.00 116.00   0.50    1.00    --  107.20 -82.00  60.00   50
  9  \w     80.00 196.00   0.50    1.00    --  107.20  15.00 -30.00  232
 10  \w     19.00  71.00   0.50    1.00    --  107.20 -82.00-120.00  104
 11  \w     86.00 138.00   0.50    1.00    --  107.20 -82.00-120.00  104
 12  \w     40.00 136.00   0.50    1.00    --  107.20 -82.00   0.00  192
 13  \w     21.00  85.00   0.50    1.00    --  107.20 -61.00 150.00  128
 14  \w     80.00 149.00   0.50    1.00    --  107.20  15.00 -90.00  138
 15  \w     72.00  98.00   0.50    1.00    --  107.20 -82.00 -30.00   52
 16  \w     22.00 136.00   0.50    1.00    --  107.20 -82.00 150.00  228
 17  \w    171.00 197.00   0.50    1.00    --  107.20  15.00 -90.00   52
 18  \w     43.00  76.00   0.50    1.00    --  107.20 -82.00  60.00   66
 19  \w     57.00 120.00   0.50    1.00    --  107.20 -30.00-150.00  126
 20  \w    152.00 177.00   0.50    1.00    --  107.20  30.00-180.00   50
 21  \w     96.00 128.00   0.50    1.00    --  107.20 -45.00   0.00   64
;
_diffrn_measurement_device 'four-circle diffractometer'
_diffrn_measurement_device_type 'XtaLAB AFC12 (RINC): Kappa dual home/near'
_diffrn_measurement_method '\w scans'
_diffrn_orient_matrix_type 'CrysAlisPro convention (1999,Acta A55,543-557)'
_diffrn_orient_matrix_UB_11 -0.0367045000
_diffrn_orient_matrix_UB_12 0.0706228000
_diffrn_orient_matrix_UB_13 0.0840188000
_diffrn_orient_matrix_UB_21 0.2247831000
_diffrn_orient_matrix_UB_22 -0.0653925000
_diffrn_orient_matrix_UB_23 0.0233234000
_diffrn_orient_matrix_UB_31 0.0773656000
_diffrn_orient_matrix_UB_32 0.1596331000
_diffrn_orient_matrix_UB_33 -0.0403927000
_diffrn_radiation_monochromator mirror
_diffrn_radiation_probe x-ray
_diffrn_radiation_type 'Cu K\a'
_diffrn_radiation_wavelength 1.54184
_diffrn_reflns_av_R_equivalents 0.0437
_diffrn_reflns_av_unetI/netI 0.0468
_diffrn_reflns_Laue_measured_fraction_full 0.994
_diffrn_reflns_Laue_measured_fraction_max 0.961
_diffrn_reflns_limit_h_max 8
_diffrn_reflns_limit_h_min -6
_diffrn_reflns_limit_k_max 10
_diffrn_reflns_limit_k_min -7
_diffrn_reflns_limit_l_max 20
_diffrn_reflns_limit_l_min -19
_diffrn_reflns_number 8384
_diffrn_reflns_point_group_measured_fraction_full 0.994
_diffrn_reflns_point_group_measured_fraction_max 0.961
_diffrn_reflns_theta_full 67.684
_diffrn_reflns_theta_max 79.796
_diffrn_reflns_theta_min 5.352
_diffrn_source 'micro-focus sealed X-ray tube'
_diffrn_source_type 'Rigaku (Cu) X-ray Source'
_exptl_absorpt_coefficient_mu 14.757
_exptl_absorpt_correction_T_max 1.00000
_exptl_absorpt_correction_T_min 0.42728
_exptl_absorpt_correction_type multi-scan
_exptl_absorpt_process_details
;
CrysAlisPro 1.171.41.115a (Rigaku Oxford Diffraction, 2021)
Empirical absorption correction using spherical harmonics,
implemented in SCALE3 ABSPACK scaling algorithm.
;
_exptl_crystal_colour colourless
_exptl_crystal_colour_primary colourless
_exptl_crystal_density_diffrn 1.672
_exptl_crystal_description block
_exptl_crystal_F_000 428
_exptl_crystal_size_max 0.2
_exptl_crystal_size_mid 0.1
_exptl_crystal_size_min 0.1
_refine_diff_density_max 1.569
_refine_diff_density_min -1.524
_refine_diff_density_rms 0.137
_refine_ls_extinction_method none
_refine_ls_goodness_of_fit_ref 1.074
_refine_ls_hydrogen_treatment mixed
_refine_ls_matrix_type full
_refine_ls_number_parameters 225
_refine_ls_number_reflns 3605
_refine_ls_number_restraints 0
_refine_ls_restrained_S_all 1.074
_refine_ls_R_factor_all 0.0404
_refine_ls_R_factor_gt 0.0399
_refine_ls_shift/su_max 0.001
_refine_ls_shift/su_mean 0.000
_refine_ls_structure_factor_coef Fsqd
_refine_ls_weighting_details 'w=1/[\s^2^(Fo^2^)+(0.0572P)^2^+2.3242P] where P=(Fo^2^+2Fc^2^)/3'
_refine_ls_weighting_scheme calc
_refine_ls_wR_factor_gt 0.1117
_refine_ls_wR_factor_ref 0.1121
_reflns_Friedel_coverage 0.000
_reflns_number_gt 3506
_reflns_number_total 3605
_reflns_threshold_expression 'I > 2\s(I)'
_cod_data_source_file d3cc04257j2.cif
_cod_data_source_block 260-nme-crysalis
_cod_database_code 7132191
_shelx_shelxl_version_number 2019/3
_shelx_space_group_comment
;
The symmetry employed for this shelxl refinement is uniquely defined
by the following loop, which should always be used as a source of
symmetry information in preference to the above space-group names.
They are only intended as comments.
;
_shelx_estimated_absorpt_t_max 0.320
_shelx_estimated_absorpt_t_min 0.156
_olex2_refinement_description
;
1. Fixed Uiso
 At 1.2 times of:
  All C(H) groups
2.a Aromatic/amide H refined with riding coordinates:
 C23(H23), C20(H20), C24(H24), C13(H13), C21(H21), C9(H9), C19(H19), C15(H15),
 C10(H10), C18(H18), C11(H11), C16(H16), C17(H17), C12(H12)
;
_olex2_submission_special_instructions 'No special instructions were received'
_oxdiff_exptl_absorpt_empirical_details
;
Empirical correction (ABSPACK) includes:
- Absorption correction using spherical harmonics
- Frame scaling
;
_oxdiff_exptl_absorpt_empirical_full_max 2.302
_oxdiff_exptl_absorpt_empirical_full_min 0.590

loop_
_space_group_symop_operation_xyz
'x, y, z'
'-x, -y, -z'

loop_
_atom_site_label
_atom_site_type_symbol
_atom_site_fract_x
_atom_site_fract_y
_atom_site_fract_z
_atom_site_U_iso_or_equiv
_atom_site_adp_type
_atom_site_occupancy
_atom_site_site_symmetry_order
_atom_site_calc_flag
_atom_site_refinement_flags_posn
_atom_site_refinement_flags_adp
_atom_site_refinement_flags_occupancy
_atom_site_disorder_assembly
_atom_site_disorder_group
I1 I 1.25210(4) -0.36426(3) 0.50054(2) 0.03158(12) Uani 1 1 d . . . . .
O2 O 0.5708(5) 0.2651(4) 0.25244(19) 0.0259(6) Uani 1 1 d . . . . .
O4 O 0.0707(5) 0.4883(4) 0.28265(19) 0.0281(6) Uani 1 1 d . . . . .
O3 O 0.3325(5) 0.2669(4) 0.35799(19) 0.0323(7) Uani 1 1 d . . . . .
N5 N 0.8004(6) 0.0490(4) 0.3413(2) 0.0238(7) Uani 1 1 d . . . . .
C14 C 0.3678(6) 0.6067(5) 0.2166(2) 0.0211(7) Uani 1 1 d . . . . .
C7 C 0.2597(6) 0.4520(5) 0.2353(2) 0.0190(7) Uani 1 1 d . . . . .
C8 C 0.2127(6) 0.3876(5) 0.1540(2) 0.0204(7) Uani 1 1 d . . . . .
C22 C 1.0539(6) -0.1890(5) 0.4312(2) 0.0225(7) Uani 1 1 d . . . . .
C6 C 0.3950(6) 0.3168(5) 0.2882(2) 0.0194(7) Uani 1 1 d . . . . .
C23 C 1.1345(6) -0.1045(5) 0.3596(3) 0.0240(8) Uani 1 1 d . . . . .
H23 H 1.275702 -0.127663 0.340950 0.029 Uiso 1 1 calc R U . . .
C20 C 0.7264(7) -0.0345(5) 0.4096(3) 0.0262(8) Uani 1 1 d . . . . .
H20 H 0.583881 -0.010574 0.426431 0.031 Uiso 1 1 calc R U . . .
C24 C 1.0009(7) 0.0152(5) 0.3164(3) 0.0248(8) Uani 1 1 d . . . . .
H24 H 1.053331 0.074932 0.267560 0.030 Uiso 1 1 calc R U . . .
C13 C 0.0171(6) 0.3425(5) 0.1421(3) 0.0250(8) Uani 1 1 d . . . . .
H13 H -0.091664 0.355960 0.183605 0.030 Uiso 1 1 calc R U . . .
C21 C 0.8470(7) -0.1542(5) 0.4570(3) 0.0268(8) Uani 1 1 d . . . . .
H21 H 0.790159 -0.210977 0.505868 0.032 Uiso 1 1 calc R U . . .
C9 C 0.3688(7) 0.3709(5) 0.0909(3) 0.0252(8) Uani 1 1 d . . . . .
H9 H 0.502403 0.403620 0.097762 0.030 Uiso 1 1 calc R U . . .
C19 C 0.5616(7) 0.6253(5) 0.2454(3) 0.0256(8) Uani 1 1 d . . . . .
H19 H 0.636235 0.538057 0.278361 0.031 Uiso 1 1 calc R U . . .
C15 C 0.2600(7) 0.7379(5) 0.1696(3) 0.0284(9) Uani 1 1 d . . . . .
H15 H 0.126676 0.727716 0.149968 0.034 Uiso 1 1 calc R U . . .
C10 C 0.3306(8) 0.3074(6) 0.0189(3) 0.0311(9) Uani 1 1 d . . . . .
H10 H 0.437571 0.297005 -0.023514 0.037 Uiso 1 1 calc R U . . .
C18 C 0.6471(8) 0.7713(6) 0.2262(3) 0.0340(10) Uani 1 1 d . . . . .
H18 H 0.780684 0.782196 0.245363 0.041 Uiso 1 1 calc R U . . .
C11 C 0.1352(8) 0.2585(6) 0.0083(3) 0.0336(10) Uani 1 1 d . . . . .
H11 H 0.109520 0.212485 -0.040580 0.040 Uiso 1 1 calc R U . . .
C16 C 0.3461(9) 0.8833(5) 0.1513(3) 0.0369(11) Uani 1 1 d . . . . .
H16 H 0.271476 0.971684 0.119205 0.044 Uiso 1 1 calc R U . . .
C17 C 0.5402(9) 0.8999(6) 0.1797(3) 0.0386(11) Uani 1 1 d . . . . .
H17 H 0.598998 0.999231 0.167151 0.046 Uiso 1 1 calc R U . . .
C12 C -0.0205(7) 0.2776(6) 0.0695(3) 0.0334(10) Uani 1 1 d . . . . .
H12 H -0.154467 0.246210 0.062168 0.040 Uiso 1 1 calc R U . . .
H4 H 0.092(10) 0.432(8) 0.333(4) 0.044(17) Uiso 1 1 d . . . . .
H2 H 0.645(12) 0.180(10) 0.296(5) 0.06(2) Uiso 1 1 d . . . . .

loop_
_atom_site_aniso_label
_atom_site_aniso_U_11
_atom_site_aniso_U_22
_atom_site_aniso_U_33
_atom_site_aniso_U_23
_atom_site_aniso_U_13
_atom_site_aniso_U_12
I1 0.03271(18) 0.02641(17) 0.03222(17) 0.00264(11) -0.01239(11) 0.01018(11)
O2 0.0247(14) 0.0225(14) 0.0265(14) 0.0042(11) -0.0023(11) 0.0083(11)
O4 0.0199(14) 0.0368(17) 0.0244(15) -0.0002(12) 0.0023(11) 0.0062(12)
O3 0.0318(16) 0.0368(17) 0.0243(15) 0.0072(12) -0.0020(12) 0.0026(13)
N5 0.0254(17) 0.0195(16) 0.0256(16) -0.0018(13) -0.0061(13) 0.0035(13)
C14 0.0222(18) 0.0180(17) 0.0219(18) -0.0020(14) -0.0005(14) 0.0025(14)
C7 0.0135(16) 0.0248(19) 0.0173(16) 0.0003(14) -0.0010(13) 0.0010(14)
C8 0.0204(17) 0.0199(18) 0.0191(17) 0.0038(14) -0.0040(14) 0.0003(14)
C22 0.0231(18) 0.0183(18) 0.0246(18) -0.0006(14) -0.0065(14) 0.0042(14)
C6 0.0185(17) 0.0194(17) 0.0195(17) 0.0009(13) -0.0029(13) -0.0009(14)
C23 0.0234(18) 0.0214(18) 0.0257(19) -0.0008(15) -0.0040(15) 0.0030(15)
C20 0.0246(19) 0.0242(19) 0.028(2) -0.0009(15) 0.0002(16) 0.0038(15)
C24 0.027(2) 0.0222(19) 0.0244(19) 0.0008(15) -0.0036(15) 0.0006(15)
C13 0.0196(18) 0.026(2) 0.027(2) 0.0030(15) -0.0064(15) 0.0024(15)
C21 0.028(2) 0.026(2) 0.0238(19) 0.0020(16) -0.0030(15) 0.0025(16)
C9 0.0245(19) 0.027(2) 0.0225(19) 0.0011(15) -0.0005(15) -0.0026(16)
C19 0.0249(19) 0.0197(19) 0.032(2) -0.0038(15) -0.0058(16) 0.0030(15)
C15 0.032(2) 0.025(2) 0.025(2) 0.0018(16) -0.0039(16) 0.0070(17)
C10 0.039(2) 0.032(2) 0.0216(19) -0.0011(16) -0.0010(17) -0.0018(18)
C18 0.032(2) 0.027(2) 0.045(3) -0.0133(19) 0.0021(19) -0.0049(18)
C11 0.040(3) 0.033(2) 0.027(2) -0.0025(17) -0.0136(18) 0.0021(19)
C16 0.060(3) 0.018(2) 0.028(2) 0.0014(16) 0.004(2) 0.007(2)
C17 0.053(3) 0.022(2) 0.041(3) -0.0079(18) 0.014(2) -0.009(2)
C12 0.028(2) 0.032(2) 0.041(3) -0.0035(19) -0.0144(18) 0.0002(17)

loop_
_atom_type_symbol
_atom_type_description
_atom_type_scat_dispersion_real
_atom_type_scat_dispersion_imag
_atom_type_scat_source
C C 0.0181 0.0091 'International Tables Vol C Tables 4.2.6.8 and 6.1.1.4'
H H 0.0000 0.0000 'International Tables Vol C Tables 4.2.6.8 and 6.1.1.4'
I I -0.3257 6.8362 'International Tables Vol C Tables 4.2.6.8 and 6.1.1.4'
N N 0.0311 0.0180 'International Tables Vol C Tables 4.2.6.8 and 6.1.1.4'
O O 0.0492 0.0322 'International Tables Vol C Tables 4.2.6.8 and 6.1.1.4'

loop_
_geom_angle_atom_site_label_1
_geom_angle_atom_site_label_2
_geom_angle_atom_site_label_3
_geom_angle
_geom_angle_site_symmetry_1
_geom_angle_site_symmetry_3
_geom_angle_publ_flag
C6 O2 H2 106(4) . . ?
C7 O4 H4 104(4) . . ?
C20 N5 C24 119.1(4) . . ?
C19 C14 C7 124.2(4) . . ?
C19 C14 C15 118.6(4) . . ?
C15 C14 C7 117.2(4) . . ?
O4 C7 C14 108.4(3) . . ?
O4 C7 C8 110.2(3) . . ?
O4 C7 C6 107.3(3) . . ?
C14 C7 C8 110.7(3) . . ?
C14 C7 C6 111.9(3) . . ?
C8 C7 C6 108.3(3) . . ?
C13 C8 C7 121.0(3) . . ?
C13 C8 C9 118.8(4) . . ?
C9 C8 C7 120.2(3) . . ?
C23 C22 I1 118.9(3) . . ?
C21 C22 I1 120.8(3) . . ?
C21 C22 C23 120.3(4) . . ?
O2 C6 C7 115.1(3) . . ?
O3 C6 O2 125.2(4) . . ?
O3 C6 C7 119.7(3) . . ?
C22 C23 H23 121.2 . . ?
C22 C23 C24 117.6(4) . . ?
C24 C23 H23 121.2 . . ?
N5 C20 H20 118.5 . . ?
N5 C20 C21 123.0(4) . . ?
C21 C20 H20 118.5 . . ?
N5 C24 C23 122.2(4) . . ?
N5 C24 H24 118.9 . . ?
C23 C24 H24 118.9 . . ?
C8 C13 H13 119.9 . . ?
C8 C13 C12 120.3(4) . . ?
C12 C13 H13 119.9 . . ?
C22 C21 H21 121.1 . . ?
C20 C21 C22 117.8(4) . . ?
C20 C21 H21 121.1 . . ?
C8 C9 H9 119.7 . . ?
C10 C9 C8 120.7(4) . . ?
C10 C9 H9 119.7 . . ?
C14 C19 H19 119.9 . . ?
C14 C19 C18 120.3(4) . . ?
C18 C19 H19 119.9 . . ?
C14 C15 H15 119.7 . . ?
C16 C15 C14 120.6(4) . . ?
C16 C15 H15 119.7 . . ?
C9 C10 H10 119.9 . . ?
C9 C10 C11 120.2(4) . . ?
C11 C10 H10 119.9 . . ?
C19 C18 H18 119.6 . . ?
C17 C18 C19 120.8(5) . . ?
C17 C18 H18 119.6 . . ?
C10 C11 H11 120.3 . . ?
C12 C11 C10 119.4(4) . . ?
C12 C11 H11 120.3 . . ?
C15 C16 H16 119.9 . . ?
C17 C16 C15 120.3(4) . . ?
C17 C16 H16 119.9 . . ?
C18 C17 C16 119.5(4) . . ?
C18 C17 H17 120.3 . . ?
C16 C17 H17 120.3 . . ?
C13 C12 H12 119.7 . . ?
C11 C12 C13 120.6(4) . . ?
C11 C12 H12 119.7 . . ?

loop_
_geom_bond_atom_site_label_1
_geom_bond_atom_site_label_2
_geom_bond_distance
_geom_bond_site_symmetry_2
_geom_bond_publ_flag
I1 C22 2.092(4) . ?
O2 C6 1.297(5) . ?
O2 H2 1.03(8) . ?
O4 C7 1.426(4) . ?
O4 H4 0.90(7) . ?
O3 C6 1.218(5) . ?
N5 C20 1.331(6) . ?
N5 C24 1.342(5) . ?
C14 C7 1.532(5) . ?
C14 C19 1.390(6) . ?
C14 C15 1.396(6) . ?
C7 C8 1.536(5) . ?
C7 C6 1.549(5) . ?
C8 C13 1.389(5) . ?
C8 C9 1.401(5) . ?
C22 C23 1.390(6) . ?
C22 C21 1.386(6) . ?
C23 H23 0.9500 . ?
C23 C24 1.392(6) . ?
C20 H20 0.9500 . ?
C20 C21 1.379(6) . ?
C24 H24 0.9500 . ?
C13 H13 0.9500 . ?
C13 C12 1.394(6) . ?
C21 H21 0.9500 . ?
C9 H9 0.9500 . ?
C9 C10 1.382(6) . ?
C19 H19 0.9500 . ?
C19 C18 1.394(6) . ?
C15 H15 0.9500 . ?
C15 C16 1.390(7) . ?
C10 H10 0.9500 . ?
C10 C11 1.396(7) . ?
C18 H18 0.9500 . ?
C18 C17 1.375(8) . ?
C11 H11 0.9500 . ?
C11 C12 1.380(7) . ?
C16 H16 0.9500 . ?
C16 C17 1.384(8) . ?
C17 H17 0.9500 . ?
C12 H12 0.9500 . ?

loop_
_geom_torsion_atom_site_label_1
_geom_torsion_atom_site_label_2
_geom_torsion_atom_site_label_3
_geom_torsion_atom_site_label_4
_geom_torsion
_geom_torsion_site_symmetry_1
_geom_torsion_site_symmetry_2
_geom_torsion_site_symmetry_3
_geom_torsion_site_symmetry_4
_geom_torsion_publ_flag
I1 C22 C23 C24 -177.8(3) . . . . ?
I1 C22 C21 C20 178.4(3) . . . . ?
O4 C7 C8 C13 -12.3(5) . . . . ?
O4 C7 C8 C9 168.7(3) . . . . ?
O4 C7 C6 O2 177.5(3) . . . . ?
O4 C7 C6 O3 -2.3(5) . . . . ?
N5 C20 C21 C22 -0.7(7) . . . . ?
C14 C7 C8 C13 -132.2(4) . . . . ?
C14 C7 C8 C9 48.8(5) . . . . ?
C14 C7 C6 O2 -63.7(4) . . . . ?
C14 C7 C6 O3 116.5(4) . . . . ?
C14 C19 C18 C17 1.0(7) . . . . ?
C14 C15 C16 C17 -0.1(7) . . . . ?
C7 C14 C19 C18 -179.2(4) . . . . ?
C7 C14 C15 C16 178.9(4) . . . . ?
C7 C8 C13 C12 -177.2(4) . . . . ?
C7 C8 C9 C10 177.5(4) . . . . ?
C8 C7 C6 O2 58.6(4) . . . . ?
C8 C7 C6 O3 -121.2(4) . . . . ?
C8 C13 C12 C11 -0.5(7) . . . . ?
C8 C9 C10 C11 -0.2(7) . . . . ?
C22 C23 C24 N5 -0.5(6) . . . . ?
C6 C7 C8 C13 104.7(4) . . . . ?
C6 C7 C8 C9 -74.2(4) . . . . ?
C23 C22 C21 C20 0.1(6) . . . . ?
C20 N5 C24 C23 0.0(6) . . . . ?
C24 N5 C20 C21 0.7(6) . . . . ?
C13 C8 C9 C10 -1.4(6) . . . . ?
C21 C22 C23 C24 0.5(6) . . . . ?
C9 C8 C13 C12 1.8(6) . . . . ?
C9 C10 C11 C12 1.5(7) . . . . ?
C19 C14 C7 O4 116.6(4) . . . . ?
C19 C14 C7 C8 -122.4(4) . . . . ?
C19 C14 C7 C6 -1.5(5) . . . . ?
C19 C14 C15 C16 0.7(6) . . . . ?
C19 C18 C17 C16 -0.4(7) . . . . ?
C15 C14 C7 O4 -61.5(4) . . . . ?
C15 C14 C7 C8 59.5(4) . . . . ?
C15 C14 C7 C6 -179.6(3) . . . . ?
C15 C14 C19 C18 -1.1(6) . . . . ?
C15 C16 C17 C18 0.0(7) . . . . ?
C10 C11 C12 C13 -1.1(7) . . . . ?
